data_7243429
loop_
_publ_author_name
'Divya, Indira S.'
'Amrutha, Surendran'
'SeethaLekshmi, Sunil'
'Varughese, Sunil'

_publ_section_title
;
 Molecular salts of quinine: a crystal engineering route to enhance the
 aqueous solubility
;
_journal_issue 39
_journal_name_full CrystEngComm
_journal_page_first 6942
_journal_page_last 6951
_journal_paper_doi 10.1039/D1CE00791B
_journal_volume 23
_journal_year 2021
_chemical_formula_moiety 'C20 H25 N2 O2, C7 H4 N O3 S, 0.5(C4 O), 2(H2 O)'
_chemical_formula_sum 'C29 H33 N3 O7.5 S'
_chemical_formula_weight 575.64
_space_group_crystal_system orthorhombic
_space_group_IT_number 19
_space_group_name_Hall 'P 2ac 2ab'
_space_group_name_H-M_alt 'P 21 21 21'
_atom_sites_solution_hydrogens mixed
_audit_creation_date 2020-10-13
_audit_creation_method
;
Olex2 1.3
(compiled 2020.07.16 svn.r6f6c53a7 for OlexSys, GUI svn.r6139)
;
_audit_update_record
;
2020-10-13 deposited with the CCDC.	2021-08-23 downloaded from the CCDC.
;
_cell_angle_alpha 90
_cell_angle_beta 90
_cell_angle_gamma 90
_cell_formula_units_Z 8
_cell_length_a 15.5984(5)
_cell_length_b 15.7897(5)
_cell_length_c 23.5416(7)
_cell_measurement_reflns_used 3674
_cell_measurement_temperature 100
_cell_measurement_theta_max 27.5
_cell_measurement_theta_min 3.2
_cell_volume 5798.2(3)
_computing_cell_refinement
;
CrystalClear-SM Expert 2.1 b29 (Rigaku, 2013)
;
_computing_data_collection
;
CrystalClear-SM Expert 2.1 b29 (Rigaku, 2013)
;
_computing_data_reduction
;
CrystalClear-SM Expert 2.1 b29 (Rigaku, 2013)
;
_computing_molecular_graphics 'Olex2 1.3 (Dolomanov et al., 2009)'
_computing_publication_material 'Olex2 1.3 (Dolomanov et al., 2009)'
_computing_structure_refinement 'SHELXL 2018/3 (Sheldrick, 2015)'
_computing_structure_solution 'SHELXT 2014/5 (Sheldrick, 2014)'
_diffrn_ambient_temperature 100
_diffrn_measured_fraction_theta_full 0.989
_diffrn_measured_fraction_theta_max 0.993
_diffrn_measurement_device_type 'Rigaku Saturn 724+ HG'
_diffrn_radiation_type MoK\a
_diffrn_radiation_wavelength 0.71073
_diffrn_reflns_av_R_equivalents 0.0396
_diffrn_reflns_av_unetI/netI 0.0343
_diffrn_reflns_Laue_measured_fraction_full 0.989
_diffrn_reflns_Laue_measured_fraction_max 0.993
_diffrn_reflns_limit_h_max 21
_diffrn_reflns_limit_h_min -22
_diffrn_reflns_limit_k_max 22
_diffrn_reflns_limit_k_min -22
_diffrn_reflns_limit_l_max 33
_diffrn_reflns_limit_l_min -33
_diffrn_reflns_number 69164
_diffrn_reflns_point_group_measured_fraction_full 0.991
_diffrn_reflns_point_group_measured_fraction_max 0.994
_diffrn_reflns_theta_full 25.242
_diffrn_reflns_theta_max 30.514
_diffrn_reflns_theta_min 2.580
_exptl_absorpt_coefficient_mu 0.164
_exptl_absorpt_correction_T_max 1.00
_exptl_absorpt_correction_T_min 0.892
_exptl_absorpt_correction_type empirical
_exptl_absorpt_process_details 'Jacobson, Unpublished Results'
_exptl_crystal_colour 'clear colourless'
_exptl_crystal_colour_lustre clear
_exptl_crystal_colour_primary colourless
_exptl_crystal_density_diffrn 1.319
_exptl_crystal_description block
_exptl_crystal_F_000 2432
_exptl_crystal_size_max 0.22
_exptl_crystal_size_mid 0.2
_exptl_crystal_size_min 0.18
_refine_diff_density_max 1.407
_refine_diff_density_min -0.531
_refine_diff_density_rms 0.058
_refine_ls_abs_structure_details
;
 Refined as an inversion twin.
;
_refine_ls_abs_structure_Flack -0.02(5)
_refine_ls_extinction_method none
_refine_ls_goodness_of_fit_ref 1.035
_refine_ls_hydrogen_treatment mixed
_refine_ls_matrix_type full
_refine_ls_number_parameters 737
_refine_ls_number_reflns 17621
_refine_ls_number_restraints 1
_refine_ls_restrained_S_all 1.035
_refine_ls_R_factor_all 0.0468
_refine_ls_R_factor_gt 0.0447
_refine_ls_shift/su_max 0.001
_refine_ls_shift/su_mean 0.000
_refine_ls_structure_factor_coef Fsqd
_refine_ls_weighting_details 'w=1/[\s^2^(Fo^2^)+(0.0665P)^2^+2.4572P] where P=(Fo^2^+2Fc^2^)/3'
_refine_ls_weighting_scheme calc
_refine_ls_wR_factor_gt 0.1184
_refine_ls_wR_factor_ref 0.1203
_reflns_Friedel_coverage 0.841
_reflns_Friedel_fraction_full 0.993
_reflns_Friedel_fraction_max 0.995
_reflns_number_gt 16878
_reflns_number_total 17621
_reflns_threshold_expression 'I > 2\s(I)'
_cod_data_source_file d1ce00791b2.cif
_cod_data_source_block datam_CCDC8
_cod_depositor_comments
;
Adding full bibliography for 7243420--7243429.cif.

2024-10-18
Z value and formula fixed to values more according to usual
chemical conventions.                 miguel
;
_cod_original_formula_sum 'C58 H66 N6 O15 S2'
_cod_original_formula_weight 1151.28
_cod_original_formula_moiety '2(C20 H25 N2 O2), 2(C7 H4 N O3 S), C4 O, 4(H2 O)'
_cod_original_formula_units_Z 4
_cod_database_code 7243429
_shelx_shelxl_version_number 2018/3
_shelx_space_group_comment
;
The symmetry employed for this shelxl refinement is uniquely defined
by the following loop, which should always be used as a source of
symmetry information in preference to the above space-group names.
They are only intended as comments.
;
_olex2_refinement_description
;
1. Twinned data refinement
 Scales: 1.02(5)
 -0.02(5)
2. Fixed Uiso
 At 1.2 times of:
  All C(H) groups, All C(H,H) groups, All N(H) groups
 At 1.5 times of:
  All C(H,H,H) groups, All O(H) groups, All O(H,H) groups
3. Restrained distances
 O90-H90B
 0.95 with sigma of 0.02
4.a Riding coordinates:
 O12(H12), N1(H1), O36(H36), N25(H25), O90(H90A), O93(H93A,H93B), O92(H92A,
 H92B), O91(H91A,H91B)
4.b Ternary CH refined with riding coordinates:
 C2(H2), C4(H4), C8(H8), C11(H11), C27(H27), C28(H28), C30(H30), C35(H35)
4.c Secondary CH2 refined with riding coordinates:
 C3(H3A,H3B), C5(H5A,H5B), C6(H6A,H6B), C7(H7A,H7B), C26(H26A,H26B), C29(H29A,
 H29B), C31(H31A,H31B), C32(H32A,H32B)
4.d Aromatic/amide H refined with riding coordinates:
 C9(H9), C14(H14), C15(H15), C19(H19), C21(H21), C22(H22), C33(H33), C38(H38),
 C39(H39), C43(H43), C47(H47), C48(H48), C55(H55), C56(H56), C57(H57), C58(H58),
  C66(H66), C67(H67), C68(H68), C69(H69)
4.e X=CH2 refined with riding coordinates:
 C10(H10A,H10B), C34(H34A,H34B)
4.f Idealised Me refined as rotating group:
 C24(H24A,H24B,H24C), C46(H46A,H46B,H46C)
;
_olex2_submission_special_instructions 'No special instructions were received'

loop_
_space_group_symop_operation_xyz
'x, y, z'
'-x+1/2, -y, z+1/2'
'x+1/2, -y+1/2, -z'
'-x, y+1/2, -z+1/2'

loop_
_atom_site_label
_atom_site_type_symbol
_atom_site_fract_x
_atom_site_fract_y
_atom_site_fract_z
_atom_site_U_iso_or_equiv
_atom_site_adp_type
_atom_site_occupancy
_atom_site_site_symmetry_order
_atom_site_calc_flag
_atom_site_refinement_flags_posn
_atom_site_refinement_flags_adp
_atom_site_refinement_flags_occupancy
_atom_site_disorder_assembly
_atom_site_disorder_group
O12 O 0.72932(11) 0.25399(11) 0.48204(8) 0.0269(4) Uani 1 1 d . . . . .
H12 H 0.732494 0.244529 0.517094 0.040 Uiso 1 1 d R U . . .
O23 O 0.38162(9) 0.01586(10) 0.42687(7) 0.0183(3) Uani 1 1 d . . . . .
N1 N 0.58461(12) 0.33808(11) 0.41669(8) 0.0177(3) Uani 1 1 d . . . . .
H1 H 0.543821 0.321279 0.446008 0.021 Uiso 1 1 d R U . . .
N16 N 0.72939(13) -0.05033(13) 0.42355(11) 0.0282(4) Uani 1 1 d . . . . .
C2 C 0.63137(13) 0.25602(13) 0.40443(9) 0.0166(4) Uani 1 1 d . . . . .
H2 H 0.590789 0.218075 0.383600 0.020 Uiso 1 1 calc R U . . .
C3 C 0.70682(15) 0.27571(16) 0.36406(11) 0.0253(4) Uani 1 1 d . . . . .
H3A H 0.761810 0.270461 0.384760 0.030 Uiso 1 1 calc R U . . .
H3B H 0.707193 0.234882 0.332139 0.030 Uiso 1 1 calc R U . . .
C4 C 0.69662(16) 0.36613(16) 0.34120(11) 0.0261(5) Uani 1 1 d . . . . .
H4 H 0.741379 0.377414 0.311746 0.031 Uiso 1 1 calc R U . . .
C5 C 0.70711(17) 0.42857(16) 0.39058(12) 0.0305(5) Uani 1 1 d . . . . .
H5A H 0.766245 0.425194 0.405677 0.037 Uiso 1 1 calc R U . . .
H5B H 0.697217 0.487058 0.376916 0.037 Uiso 1 1 calc R U . . .
C6 C 0.64294(16) 0.40743(14) 0.43773(10) 0.0244(4) Uani 1 1 d . . . . .
H6A H 0.673790 0.388419 0.472200 0.029 Uiso 1 1 calc R U . . .
H6B H 0.608919 0.458301 0.447539 0.029 Uiso 1 1 calc R U . . .
C7 C 0.54001(15) 0.36760(14) 0.36347(9) 0.0209(4) Uani 1 1 d . . . . .
H7A H 0.511213 0.422447 0.370621 0.025 Uiso 1 1 calc R U . . .
H7B H 0.495865 0.325825 0.352158 0.025 Uiso 1 1 calc R U . . .
C8 C 0.60678(17) 0.37780(15) 0.31508(10) 0.0247(4) Uani 1 1 d . . . . .
H8 H 0.602578 0.436918 0.300088 0.030 Uiso 1 1 calc R U . . .
C9 C 0.5895(2) 0.31738(19) 0.26670(11) 0.0334(6) Uani 1 1 d . . . . .
H9 H 0.579372 0.259667 0.275903 0.040 Uiso 1 1 calc R U . . .
C10 C 0.5875(2) 0.3388(2) 0.21290(13) 0.0424(7) Uani 1 1 d . . . . .
H10A H 0.597379 0.395977 0.202097 0.051 Uiso 1 1 calc R U . . .
H10B H 0.576230 0.297220 0.184732 0.051 Uiso 1 1 calc R U . . .
C11 C 0.65779(14) 0.21042(13) 0.45922(10) 0.0196(4) Uani 1 1 d . . . . .
H11 H 0.609318 0.211971 0.487000 0.024 Uiso 1 1 calc R U . . .
C13 C 0.68048(14) 0.11874(13) 0.44571(10) 0.0206(4) Uani 1 1 d . . . . .
C14 C 0.76528(15) 0.09418(16) 0.44386(13) 0.0300(5) Uani 1 1 d . . . . .
H14 H 0.809370 0.134722 0.449836 0.036 Uiso 1 1 calc R U . . .
C15 C 0.78647(16) 0.00916(17) 0.43313(15) 0.0339(6) Uani 1 1 d . . . . .
H15 H 0.845363 -0.006146 0.432785 0.041 Uiso 1 1 calc R U . . .
C17 C 0.64429(14) -0.02774(14) 0.42417(10) 0.0204(4) Uani 1 1 d . . . . .
C18 C 0.61566(13) 0.05593(13) 0.43541(9) 0.0174(4) Uani 1 1 d . . . . .
C19 C 0.52592(12) 0.07302(12) 0.43683(8) 0.0146(3) Uani 1 1 d . . . . .
H19 H 0.505621 0.128513 0.444737 0.017 Uiso 1 1 calc R U . . .
C20 C 0.46887(13) 0.00788(12) 0.42658(8) 0.0148(3) Uani 1 1 d . . . . .
C21 C 0.49752(14) -0.07519(13) 0.41480(9) 0.0172(4) Uani 1 1 d . . . . .
H21 H 0.457063 -0.118843 0.407523 0.021 Uiso 1 1 calc R U . . .
C22 C 0.58336(14) -0.09292(13) 0.41384(9) 0.0192(4) Uani 1 1 d . . . . .
H22 H 0.602317 -0.148966 0.406241 0.023 Uiso 1 1 calc R U . . .
C24 C 0.34657(14) 0.09588(14) 0.44436(10) 0.0210(4) Uani 1 1 d . . . . .
H24A H 0.366896 0.109475 0.482684 0.032 Uiso 1 1 calc R U . . .
H24B H 0.283833 0.092566 0.444429 0.032 Uiso 1 1 calc R U . . .
H24C H 0.365079 0.140182 0.417912 0.032 Uiso 1 1 calc R U . . .
O36 O 0.73580(9) 0.73069(10) 0.53132(7) 0.0184(3) Uani 1 1 d . . . . .
H36 H 0.752622 0.750303 0.500101 0.028 Uiso 1 1 d R U . . .
O45 O 0.39936(10) 0.99097(10) 0.56179(7) 0.0222(3) Uani 1 1 d . . . . .
N25 N 0.57613(11) 0.65649(11) 0.58714(7) 0.0166(3) Uani 1 1 d . . . . .
H25 H 0.539371 0.673289 0.558792 0.020 Uiso 1 1 d R U . . .
N40 N 0.74695(13) 1.03412(13) 0.59424(10) 0.0253(4) Uani 1 1 d . . . . .
C26 C 0.52409(14) 0.62793(14) 0.63759(9) 0.0206(4) Uani 1 1 d . . . . .
H26A H 0.490470 0.576977 0.627375 0.025 Uiso 1 1 calc R U . . .
H26B H 0.483508 0.673184 0.648725 0.025 Uiso 1 1 calc R U . . .
C27 C 0.58429(15) 0.60735(14) 0.68793(9) 0.0210(4) Uani 1 1 d . . . . .
H27 H 0.574015 0.547381 0.699773 0.025 Uiso 1 1 calc R U . . .
C28 C 0.67744(15) 0.61476(15) 0.66602(10) 0.0219(4) Uani 1 1 d . . . . .
H28 H 0.718130 0.598073 0.696883 0.026 Uiso 1 1 calc R U . . .
C29 C 0.69607(14) 0.70606(14) 0.64746(10) 0.0205(4) Uani 1 1 d . . . . .
H29A H 0.753983 0.709471 0.630411 0.025 Uiso 1 1 calc R U . . .
H29B H 0.694354 0.744139 0.680853 0.025 Uiso 1 1 calc R U . . .
C30 C 0.62819(12) 0.73390(12) 0.60363(9) 0.0153(3) Uani 1 1 d . . . . .
H30 H 0.588601 0.774573 0.622920 0.018 Uiso 1 1 calc R U . . .
C31 C 0.62992(15) 0.58395(14) 0.56651(10) 0.0217(4) Uani 1 1 d . . . . .
H31A H 0.664650 0.601866 0.533420 0.026 Uiso 1 1 calc R U . . .
H31B H 0.592683 0.536375 0.554619 0.026 Uiso 1 1 calc R U . . .
C32 C 0.68889(16) 0.55577(15) 0.61523(11) 0.0268(5) Uani 1 1 d . . . . .
H32A H 0.674753 0.496978 0.626436 0.032 Uiso 1 1 calc R U . . .
H32B H 0.749336 0.557050 0.602437 0.032 Uiso 1 1 calc R U . . .
C33 C 0.56881(19) 0.66405(17) 0.73859(11) 0.0297(5) Uani 1 1 d . . . . .
H33 H 0.557019 0.722142 0.731574 0.036 Uiso 1 1 calc R U . . .
C34 C 0.5705(3) 0.6384(2) 0.79192(12) 0.0435(7) Uani 1 1 d . . . . .
H34A H 0.582143 0.580748 0.800485 0.052 Uiso 1 1 calc R U . . .
H34B H 0.560201 0.677624 0.821749 0.052 Uiso 1 1 calc R U . . .
C35 C 0.66523(12) 0.77856(12) 0.55115(9) 0.0150(3) Uani 1 1 d . . . . .
H35 H 0.620412 0.780939 0.520818 0.018 Uiso 1 1 calc R U . . .
C37 C 0.69115(13) 0.86854(13) 0.56733(9) 0.0167(3) Uani 1 1 d . . . . .
C38 C 0.77667(14) 0.88686(15) 0.57625(11) 0.0233(4) Uani 1 1 d . . . . .
H38 H 0.818583 0.843419 0.573349 0.028 Uiso 1 1 calc R U . . .
C39 C 0.80148(15) 0.97038(16) 0.58969(12) 0.0288(5) Uani 1 1 d . . . . .
H39 H 0.860630 0.981454 0.595801 0.035 Uiso 1 1 calc R U . . .
C41 C 0.66172(14) 1.01727(13) 0.58611(9) 0.0189(4) Uani 1 1 d . . . . .
C42 C 0.63004(13) 0.93526(13) 0.57253(9) 0.0155(3) Uani 1 1 d . . . . .
C43 C 0.53998(12) 0.92406(12) 0.56359(8) 0.0145(3) Uani 1 1 d . . . . .
H43 H 0.517616 0.869869 0.554217 0.017 Uiso 1 1 calc R U . . .
C44 C 0.48596(13) 0.99297(12) 0.56874(8) 0.0162(3) Uani 1 1 d . . . . .
C46 C 0.36060(14) 0.91132(15) 0.54790(10) 0.0225(4) Uani 1 1 d . . . . .
H46A H 0.383776 0.890744 0.511751 0.034 Uiso 1 1 calc R U . . .
H46B H 0.298412 0.918584 0.544513 0.034 Uiso 1 1 calc R U . . .
H46C H 0.373103 0.870161 0.577937 0.034 Uiso 1 1 calc R U . . .
C47 C 0.51796(14) 1.07470(13) 0.58178(9) 0.0189(4) Uani 1 1 d . . . . .
H47 H 0.479675 1.121316 0.584539 0.023 Uiso 1 1 calc R U . . .
C48 C 0.60374(15) 1.08659(13) 0.59039(9) 0.0206(4) Uani 1 1 d . . . . .
H48 H 0.624822 1.141461 0.599288 0.025 Uiso 1 1 calc R U . . .
S49 S 0.52949(3) 0.64440(3) 0.39460(2) 0.01573(10) Uani 1 1 d . . . . .
O52 O 0.74673(11) 0.68767(13) 0.34616(7) 0.0292(4) Uani 1 1 d . . . . .
O59 O 0.47049(10) 0.71404(10) 0.40511(7) 0.0198(3) Uani 1 1 d . . . . .
O60 O 0.51087(11) 0.56876(10) 0.42717(7) 0.0232(3) Uani 1 1 d . . . . .
N50 N 0.62704(12) 0.67442(13) 0.40230(8) 0.0195(3) Uani 1 1 d . . . . .
C51 C 0.67028(14) 0.66884(15) 0.35242(9) 0.0212(4) Uani 1 1 d . . . . .
C53 C 0.61618(14) 0.63670(15) 0.30394(9) 0.0208(4) Uani 1 1 d . . . . .
C54 C 0.53321(14) 0.62058(14) 0.32131(9) 0.0191(4) Uani 1 1 d . . . . .
C55 C 0.47065(16) 0.58982(17) 0.28496(10) 0.0274(5) Uani 1 1 d . . . . .
H55 H 0.413971 0.578865 0.297780 0.033 Uiso 1 1 calc R U . . .
C56 C 0.49464(19) 0.5757(2) 0.22887(11) 0.0360(6) Uani 1 1 d . . . . .
H56 H 0.453668 0.554489 0.202626 0.043 Uiso 1 1 calc R U . . .
C57 C 0.57816(19) 0.5923(2) 0.21055(10) 0.0352(6) Uani 1 1 d . . . . .
H57 H 0.593039 0.582258 0.172010 0.042 Uiso 1 1 calc R U . . .
C58 C 0.64008(17) 0.62349(19) 0.24782(10) 0.0301(5) Uani 1 1 d . . . . .
H58 H 0.696711 0.635265 0.235245 0.036 Uiso 1 1 calc R U . . .
S61 S 0.50644(3) 0.34814(3) 0.60421(2) 0.01731(10) Uani 1 1 d . . . . .
O70 O 0.71732(11) 0.29823(13) 0.66116(7) 0.0270(4) Uani 1 1 d . . . . .
O71 O 0.44665(10) 0.28054(10) 0.58963(7) 0.0206(3) Uani 1 1 d . . . . .
O72 O 0.49279(13) 0.42578(11) 0.57285(8) 0.0288(4) Uani 1 1 d . . . . .
N62 N 0.60398(12) 0.31615(13) 0.60024(8) 0.0204(3) Uani 1 1 d . . . . .
C63 C 0.64223(14) 0.31818(14) 0.65185(9) 0.0195(4) Uani 1 1 d . . . . .
C64 C 0.58410(13) 0.34878(14) 0.69864(8) 0.0178(4) Uani 1 1 d . . . . .
C65 C 0.50326(14) 0.36812(14) 0.67789(9) 0.0193(4) Uani 1 1 d . . . . .
C66 C 0.43837(16) 0.39918(18) 0.71198(11) 0.0303(5) Uani 1 1 d . . . . .
H66 H 0.383404 0.412236 0.696976 0.036 Uiso 1 1 calc R U . . .
C67 C 0.45721(18) 0.4105(2) 0.76957(11) 0.0343(6) Uani 1 1 d . . . . .
H67 H 0.414371 0.431988 0.794386 0.041 Uiso 1 1 calc R U . . .
C68 C 0.53794(18) 0.39079(18) 0.79096(10) 0.0290(5) Uani 1 1 d . . . . .
H68 H 0.549202 0.398919 0.830241 0.035 Uiso 1 1 calc R U . . .
C69 C 0.60256(15) 0.35939(15) 0.75603(9) 0.0226(4) Uani 1 1 d . . . . .
H69 H 0.657453 0.345645 0.770887 0.027 Uiso 1 1 calc R U . . .
O73 O 0.3059(3) 0.5544(4) 0.7270(3) 0.132(2) Uani 1 1 d . . . . .
C74 C 0.2316(3) 0.5073(3) 0.7372(3) 0.0791(16) Uani 1 1 d . . . . .
C75 C 0.1664(3) 0.5606(4) 0.7566(3) 0.089(2) Uani 1 1 d . . . . .
C76 C 0.1955(6) 0.6463(4) 0.7426(4) 0.131(4) Uani 1 1 d . . . . .
C77 C 0.2882(7) 0.6397(4) 0.7450(5) 0.139(4) Uani 1 1 d . . . . .
O90 O 0.29773(10) 0.70901(10) 0.56919(7) 0.0185(3) Uani 1 1 d D . . . .
H90A H 0.279566 0.742505 0.593517 0.028 Uiso 1 1 d R U . . .
H90B H 0.282(3) 0.6581(17) 0.5768(17) 0.053(12) Uiso 1 1 d D . . . .
O93 O 0.29570(11) 0.29874(11) 0.41692(8) 0.0266(3) Uani 1 1 d . . . . .
H93A H 0.303462 0.351766 0.397657 0.040 Uiso 1 1 d R U . . .
H93B H 0.270842 0.260446 0.387537 0.040 Uiso 1 1 d R U . . .
O92 O 0.44751(10) 0.27517(11) 0.47034(7) 0.0219(3) Uani 1 1 d . . . . .
H92A H 0.407075 0.284724 0.455401 0.033 Uiso 1 1 d R U . . .
H92B H 0.440345 0.271734 0.502141 0.033 Uiso 1 1 d R U . . .
O91 O 0.45420(9) 0.72702(11) 0.52348(7) 0.0202(3) Uani 1 1 d . . . . .
H91A H 0.452955 0.722787 0.493392 0.030 Uiso 1 1 d R U . . .
H91B H 0.408345 0.715857 0.532892 0.030 Uiso 1 1 d R U . . .

loop_
_atom_site_aniso_label
_atom_site_aniso_U_11
_atom_site_aniso_U_22
_atom_site_aniso_U_33
_atom_site_aniso_U_23
_atom_site_aniso_U_13
_atom_site_aniso_U_12
O12 0.0248(8) 0.0201(8) 0.0357(9) -0.0004(7) -0.0136(7) -0.0047(6)
O23 0.0146(6) 0.0153(7) 0.0248(7) -0.0015(6) -0.0011(5) -0.0019(5)
N1 0.0201(8) 0.0138(8) 0.0194(7) 0.0005(6) -0.0030(6) 0.0021(6)
N16 0.0172(8) 0.0170(9) 0.0504(13) 0.0017(9) -0.0048(8) 0.0042(7)
C2 0.0162(8) 0.0119(8) 0.0218(9) 0.0008(7) -0.0031(7) -0.0003(6)
C3 0.0208(9) 0.0228(11) 0.0324(11) 0.0006(9) 0.0045(8) -0.0006(8)
C4 0.0250(10) 0.0240(11) 0.0293(11) 0.0048(9) 0.0011(8) -0.0081(9)
C5 0.0328(12) 0.0217(11) 0.0368(13) 0.0030(10) -0.0097(10) -0.0107(9)
C6 0.0332(11) 0.0153(9) 0.0245(10) -0.0036(8) -0.0120(9) 0.0006(8)
C7 0.0246(10) 0.0185(9) 0.0196(9) 0.0030(7) -0.0077(7) 0.0022(8)
C8 0.0342(12) 0.0207(10) 0.0193(9) 0.0015(8) -0.0039(8) -0.0073(9)
C9 0.0432(15) 0.0302(13) 0.0268(11) -0.0041(10) -0.0034(10) -0.0063(11)
C10 0.0525(18) 0.0465(18) 0.0282(12) -0.0057(12) -0.0061(12) -0.0059(14)
C11 0.0193(8) 0.0122(8) 0.0273(10) 0.0015(8) -0.0102(8) -0.0023(7)
C13 0.0181(9) 0.0121(8) 0.0316(11) 0.0017(8) -0.0078(8) -0.0001(7)
C14 0.0172(10) 0.0195(10) 0.0533(16) 0.0018(10) -0.0091(10) -0.0003(8)
C15 0.0168(9) 0.0233(11) 0.0617(18) 0.0033(12) -0.0060(11) 0.0027(9)
C17 0.0165(9) 0.0131(9) 0.0315(11) 0.0015(8) -0.0039(8) 0.0016(7)
C18 0.0166(8) 0.0122(8) 0.0235(9) 0.0024(7) -0.0049(7) -0.0008(7)
C19 0.0153(8) 0.0120(8) 0.0164(8) 0.0003(6) -0.0040(6) -0.0011(6)
C20 0.0154(8) 0.0134(8) 0.0157(8) 0.0005(7) -0.0025(6) -0.0010(7)
C21 0.0205(9) 0.0120(8) 0.0190(8) -0.0012(7) -0.0014(7) -0.0026(7)
C22 0.0216(9) 0.0110(8) 0.0251(9) -0.0001(7) -0.0025(8) 0.0002(7)
C24 0.0167(8) 0.0190(9) 0.0275(10) -0.0023(8) -0.0007(8) 0.0004(7)
O36 0.0151(6) 0.0166(7) 0.0235(7) -0.0016(6) 0.0060(5) 0.0038(5)
O45 0.0176(7) 0.0175(7) 0.0316(8) -0.0014(6) 0.0003(6) 0.0051(6)
N25 0.0143(7) 0.0160(8) 0.0193(7) -0.0016(6) 0.0026(6) -0.0022(6)
N40 0.0204(8) 0.0192(8) 0.0364(11) -0.0044(8) 0.0042(8) -0.0050(7)
C26 0.0184(8) 0.0201(9) 0.0233(9) 0.0024(8) 0.0060(7) -0.0025(8)
C27 0.0272(10) 0.0147(9) 0.0210(9) 0.0024(7) 0.0048(8) 0.0023(8)
C28 0.0221(9) 0.0195(9) 0.0241(9) 0.0025(8) -0.0012(8) 0.0046(8)
C29 0.0204(9) 0.0186(9) 0.0227(9) 0.0010(8) -0.0039(7) -0.0018(7)
C30 0.0150(7) 0.0122(8) 0.0188(8) -0.0023(7) 0.0016(7) -0.0008(6)
C31 0.0249(10) 0.0154(9) 0.0248(10) -0.0058(8) 0.0064(8) -0.0023(8)
C32 0.0256(10) 0.0199(10) 0.0348(12) -0.0015(9) 0.0069(9) 0.0078(8)
C33 0.0417(14) 0.0239(11) 0.0235(10) -0.0003(9) 0.0070(10) 0.0040(10)
C34 0.070(2) 0.0365(15) 0.0244(12) 0.0013(11) 0.0096(13) 0.0020(15)
C35 0.0125(7) 0.0134(8) 0.0193(8) -0.0013(7) 0.0031(6) 0.0005(6)
C37 0.0147(8) 0.0137(8) 0.0216(9) -0.0008(7) 0.0036(7) -0.0018(7)
C38 0.0156(9) 0.0187(9) 0.0355(12) -0.0034(9) 0.0025(8) -0.0011(7)
C39 0.0178(9) 0.0241(11) 0.0445(14) -0.0055(10) 0.0016(9) -0.0056(8)
C41 0.0193(9) 0.0137(9) 0.0237(9) -0.0012(7) 0.0049(7) -0.0029(7)
C42 0.0156(8) 0.0122(8) 0.0187(8) -0.0002(7) 0.0039(6) -0.0007(6)
C43 0.0148(8) 0.0119(8) 0.0168(8) 0.0004(7) 0.0029(6) 0.0002(6)
C44 0.0175(9) 0.0142(8) 0.0170(8) 0.0004(7) 0.0038(7) 0.0024(7)
C46 0.0174(9) 0.0198(10) 0.0304(11) -0.0013(9) 0.0013(8) 0.0017(8)
C47 0.0247(10) 0.0129(8) 0.0192(9) -0.0001(7) 0.0035(7) 0.0032(7)
C48 0.0268(10) 0.0116(8) 0.0233(9) -0.0025(7) 0.0053(8) -0.0016(7)
S49 0.0174(2) 0.0155(2) 0.01427(18) 0.00058(17) 0.00200(16) 0.00014(16)
O52 0.0191(7) 0.0461(11) 0.0223(8) -0.0101(7) 0.0038(6) -0.0066(7)
O59 0.0209(7) 0.0176(7) 0.0211(7) 0.0003(6) 0.0016(6) 0.0036(6)
O60 0.0271(8) 0.0187(7) 0.0239(7) 0.0059(6) 0.0058(6) 0.0012(6)
N50 0.0173(7) 0.0260(9) 0.0153(7) -0.0030(7) 0.0011(6) -0.0015(7)
C51 0.0202(9) 0.0262(11) 0.0172(9) -0.0049(8) 0.0004(7) -0.0023(8)
C53 0.0231(9) 0.0250(10) 0.0143(8) -0.0031(8) 0.0023(7) -0.0062(8)
C54 0.0218(9) 0.0205(9) 0.0149(8) -0.0020(7) 0.0010(7) -0.0050(8)
C55 0.0245(10) 0.0353(13) 0.0224(10) -0.0051(9) -0.0011(8) -0.0095(10)
C56 0.0374(14) 0.0496(16) 0.0211(10) -0.0093(11) -0.0034(10) -0.0172(13)
C57 0.0410(14) 0.0484(16) 0.0161(9) -0.0089(10) 0.0010(9) -0.0164(13)
C58 0.0309(12) 0.0419(14) 0.0174(9) -0.0070(9) 0.0063(9) -0.0141(11)
S61 0.0216(2) 0.0144(2) 0.01594(19) 0.00041(17) -0.00444(17) -0.00099(17)
O70 0.0195(7) 0.0359(10) 0.0256(8) -0.0096(7) -0.0021(6) 0.0052(7)
O71 0.0255(7) 0.0174(7) 0.0190(7) 0.0003(6) -0.0047(6) -0.0048(6)
O72 0.0364(9) 0.0180(7) 0.0320(9) 0.0075(7) -0.0131(7) -0.0040(7)
N62 0.0211(8) 0.0244(9) 0.0155(7) -0.0029(7) -0.0013(6) 0.0003(7)
C63 0.0217(9) 0.0204(10) 0.0164(8) -0.0046(7) -0.0006(7) -0.0004(8)
C64 0.0204(9) 0.0176(9) 0.0156(8) -0.0022(7) -0.0022(7) 0.0028(7)
C65 0.0226(9) 0.0188(9) 0.0166(8) -0.0051(7) -0.0031(7) 0.0037(8)
C66 0.0240(10) 0.0377(14) 0.0291(11) -0.0101(10) -0.0028(9) 0.0122(10)
C67 0.0312(12) 0.0455(15) 0.0263(11) -0.0148(11) 0.0029(9) 0.0110(11)
C68 0.0354(12) 0.0346(13) 0.0168(9) -0.0083(9) -0.0013(9) 0.0041(10)
C69 0.0267(10) 0.0251(11) 0.0160(8) -0.0036(8) -0.0036(7) 0.0036(9)
O73 0.047(2) 0.159(5) 0.191(6) -0.033(4) 0.006(3) 0.014(3)
C74 0.060(3) 0.0317(18) 0.145(5) -0.001(2) 0.007(3) -0.0048(18)
C75 0.0299(17) 0.122(5) 0.116(5) 0.051(4) 0.012(2) 0.001(2)
C76 0.156(7) 0.064(3) 0.174(7) -0.057(4) -0.095(6) 0.061(4)
C77 0.171(8) 0.039(3) 0.206(10) 0.004(4) -0.055(7) -0.040(4)
O90 0.0154(6) 0.0164(7) 0.0238(7) -0.0014(6) 0.0029(5) -0.0022(5)
O93 0.0264(8) 0.0216(8) 0.0317(8) -0.0022(7) -0.0049(7) 0.0038(6)
O92 0.0182(7) 0.0284(8) 0.0190(7) -0.0048(6) -0.0018(5) 0.0017(6)
O91 0.0138(6) 0.0269(8) 0.0198(7) -0.0041(6) 0.0022(5) -0.0007(6)

loop_
_atom_type_symbol
_atom_type_description
_atom_type_scat_dispersion_real
_atom_type_scat_dispersion_imag
_atom_type_scat_source
C C 0.0033 0.0016 'International Tables Vol C Tables 4.2.6.8 and 6.1.1.4'
H H 0.0000 0.0000 'International Tables Vol C Tables 4.2.6.8 and 6.1.1.4'
N N 0.0061 0.0033 'International Tables Vol C Tables 4.2.6.8 and 6.1.1.4'
O O 0.0106 0.0060 'International Tables Vol C Tables 4.2.6.8 and 6.1.1.4'
S S 0.1246 0.1234 'International Tables Vol C Tables 4.2.6.8 and 6.1.1.4'

loop_
_geom_angle_atom_site_label_1
_geom_angle_atom_site_label_2
_geom_angle_atom_site_label_3
_geom_angle
_geom_angle_site_symmetry_1
_geom_angle_site_symmetry_3
_geom_angle_publ_flag
C11 O12 H12 109.4 . . ?
C20 O23 C24 117.47(16) . . ?
C2 N1 H1 102.5 . . ?
C6 N1 H1 111.0 . . ?
C6 N1 C2 113.17(17) . . ?
C7 N1 H1 111.8 . . ?
C7 N1 C2 109.18(16) . . ?
C7 N1 C6 109.10(17) . . ?
C15 N16 C17 117.8(2) . . ?
N1 C2 H2 107.5 . . ?
N1 C2 C3 108.18(17) . . ?
N1 C2 C11 111.76(17) . . ?
C3 C2 H2 107.5 . . ?
C11 C2 H2 107.5 . . ?
C11 C2 C3 114.03(18) . . ?
C2 C3 H3A 109.9 . . ?
C2 C3 H3B 109.9 . . ?
H3A C3 H3B 108.3 . . ?
C4 C3 C2 108.91(19) . . ?
C4 C3 H3A 109.9 . . ?
C4 C3 H3B 109.9 . . ?
C3 C4 H4 109.7 . . ?
C3 C4 C8 110.22(19) . . ?
C5 C4 C3 108.8(2) . . ?
C5 C4 H4 109.7 . . ?
C5 C4 C8 108.8(2) . . ?
C8 C4 H4 109.7 . . ?
C4 C5 H5A 109.7 . . ?
C4 C5 H5B 109.7 . . ?
H5A C5 H5B 108.2 . . ?
C6 C5 C4 109.86(19) . . ?
C6 C5 H5A 109.7 . . ?
C6 C5 H5B 109.7 . . ?
N1 C6 C5 108.34(18) . . ?
N1 C6 H6A 110.0 . . ?
N1 C6 H6B 110.0 . . ?
C5 C6 H6A 110.0 . . ?
C5 C6 H6B 110.0 . . ?
H6A C6 H6B 108.4 . . ?
N1 C7 H7A 109.8 . . ?
N1 C7 H7B 109.8 . . ?
N1 C7 C8 109.43(18) . . ?
H7A C7 H7B 108.2 . . ?
C8 C7 H7A 109.8 . . ?
C8 C7 H7B 109.8 . . ?
C4 C8 C7 107.75(18) . . ?
C4 C8 H8 108.2 . . ?
C7 C8 H8 108.2 . . ?
C9 C8 C4 112.8(2) . . ?
C9 C8 C7 111.6(2) . . ?
C9 C8 H8 108.2 . . ?
C8 C9 H9 117.6 . . ?
C10 C9 C8 124.7(3) . . ?
C10 C9 H9 117.6 . . ?
C9 C10 H10A 120.0 . . ?
C9 C10 H10B 120.0 . . ?
H10A C10 H10B 120.0 . . ?
O12 C11 C2 107.62(17) . . ?
O12 C11 H11 109.6 . . ?
O12 C11 C13 110.94(17) . . ?
C2 C11 H11 109.6 . . ?
C13 C11 C2 109.45(18) . . ?
C13 C11 H11 109.6 . . ?
C14 C13 C11 119.77(19) . . ?
C14 C13 C18 118.4(2) . . ?
C18 C13 C11 121.83(19) . . ?
C13 C14 H14 120.0 . . ?
C13 C14 C15 120.0(2) . . ?
C15 C14 H14 120.0 . . ?
N16 C15 C14 123.7(2) . . ?
N16 C15 H15 118.2 . . ?
C14 C15 H15 118.2 . . ?
N16 C17 C18 123.2(2) . . ?
N16 C17 C22 117.1(2) . . ?
C18 C17 C22 119.69(19) . . ?
C17 C18 C13 116.90(19) . . ?
C17 C18 C19 119.30(18) . . ?
C19 C18 C13 123.79(19) . . ?
C18 C19 H19 120.4 . . ?
C20 C19 C18 119.16(18) . . ?
C20 C19 H19 120.4 . . ?
O23 C20 C19 124.88(18) . . ?
O23 C20 C21 113.67(17) . . ?
C19 C20 C21 121.45(19) . . ?
C20 C21 H21 119.9 . . ?
C22 C21 C20 120.17(19) . . ?
C22 C21 H21 119.9 . . ?
C17 C22 H22 119.9 . . ?
C21 C22 C17 120.22(19) . . ?
C21 C22 H22 119.9 . . ?
O23 C24 H24A 109.5 . . ?
O23 C24 H24B 109.5 . . ?
O23 C24 H24C 109.5 . . ?
H24A C24 H24B 109.5 . . ?
H24A C24 H24C 109.5 . . ?
H24B C24 H24C 109.5 . . ?
C35 O36 H36 109.6 . . ?
C44 O45 C46 117.80(16) . . ?
C26 N25 H25 108.8 . . ?
C26 N25 C30 109.12(16) . . ?
C30 N25 H25 106.7 . . ?
C31 N25 H25 109.5 . . ?
C31 N25 C26 109.14(17) . . ?
C31 N25 C30 113.47(16) . . ?
C39 N40 C41 117.7(2) . . ?
N25 C26 H26A 109.7 . . ?
N25 C26 H26B 109.7 . . ?
N25 C26 C27 109.85(17) . . ?
H26A C26 H26B 108.2 . . ?
C27 C26 H26A 109.7 . . ?
C27 C26 H26B 109.7 . . ?
C26 C27 H27 108.4 . . ?
C28 C27 C26 107.41(17) . . ?
C28 C27 H27 108.4 . . ?
C33 C27 C26 112.5(2) . . ?
C33 C27 H27 108.4 . . ?
C33 C27 C28 111.6(2) . . ?
C27 C28 H28 109.5 . . ?
C29 C28 C27 110.13(18) . . ?
C29 C28 H28 109.5 . . ?
C32 C28 C27 108.97(19) . . ?
C32 C28 H28 109.5 . . ?
C32 C28 C29 109.15(19) . . ?
C28 C29 H29A 109.8 . . ?
C28 C29 H29B 109.8 . . ?
C28 C29 C30 109.17(17) . . ?
H29A C29 H29B 108.3 . . ?
C30 C29 H29A 109.8 . . ?
C30 C29 H29B 109.8 . . ?
N25 C30 C29 107.98(16) . . ?
N25 C30 H30 107.6 . . ?
N25 C30 C35 111.44(16) . . ?
C29 C30 H30 107.6 . . ?
C35 C30 C29 114.26(16) . . ?
C35 C30 H30 107.6 . . ?
N25 C31 H31A 110.0 . . ?
N25 C31 H31B 110.0 . . ?
N25 C31 C32 108.31(18) . . ?
H31A C31 H31B 108.4 . . ?
C32 C31 H31A 110.0 . . ?
C32 C31 H31B 110.0 . . ?
C28 C32 C31 109.77(18) . . ?
C28 C32 H32A 109.7 . . ?
C28 C32 H32B 109.7 . . ?
C31 C32 H32A 109.7 . . ?
C31 C32 H32B 109.7 . . ?
H32A C32 H32B 108.2 . . ?
C27 C33 H33 117.8 . . ?
C34 C33 C27 124.5(3) . . ?
C34 C33 H33 117.8 . . ?
C33 C34 H34A 120.0 . . ?
C33 C34 H34B 120.0 . . ?
H34A C34 H34B 120.0 . . ?
O36 C35 C30 108.24(16) . . ?
O36 C35 H35 109.2 . . ?
O36 C35 C37 111.95(16) . . ?
C30 C35 H35 109.2 . . ?
C37 C35 C30 109.05(16) . . ?
C37 C35 H35 109.2 . . ?
C38 C37 C35 119.28(18) . . ?
C38 C37 C42 118.55(19) . . ?
C42 C37 C35 122.16(17) . . ?
C37 C38 H38 120.2 . . ?
C37 C38 C39 119.7(2) . . ?
C39 C38 H38 120.2 . . ?
N40 C39 C38 123.6(2) . . ?
N40 C39 H39 118.2 . . ?
C38 C39 H39 118.2 . . ?
N40 C41 C42 123.07(19) . . ?
N40 C41 C48 117.23(19) . . ?
C42 C41 C48 119.68(19) . . ?
C37 C42 C43 123.51(18) . . ?
C41 C42 C37 117.36(18) . . ?
C41 C42 C43 119.11(18) . . ?
C42 C43 H43 120.4 . . ?
C44 C43 C42 119.23(18) . . ?
C44 C43 H43 120.4 . . ?
O45 C44 C43 125.20(18) . . ?
O45 C44 C47 113.37(18) . . ?
C43 C44 C47 121.43(19) . . ?
O45 C46 H46A 109.5 . . ?
O45 C46 H46B 109.5 . . ?
O45 C46 H46C 109.5 . . ?
H46A C46 H46B 109.5 . . ?
H46A C46 H46C 109.5 . . ?
H46B C46 H46C 109.5 . . ?
C44 C47 H47 119.9 . . ?
C48 C47 C44 120.14(19) . . ?
C48 C47 H47 119.9 . . ?
C41 C48 H48 119.8 . . ?
C47 C48 C41 120.4(2) . . ?
C47 C48 H48 119.8 . . ?
O59 S49 N50 110.95(10) . . ?
O59 S49 C54 110.35(10) . . ?
O60 S49 O59 113.96(10) . . ?
O60 S49 N50 111.97(10) . . ?
O60 S49 C54 110.36(10) . . ?
N50 S49 C54 98.17(10) . . ?
C51 N50 S49 110.76(15) . . ?
O52 C51 N50 124.5(2) . . ?
O52 C51 C53 122.0(2) . . ?
N50 C51 C53 113.50(19) . . ?
C54 C53 C51 111.26(18) . . ?
C54 C53 C58 120.4(2) . . ?
C58 C53 C51 128.4(2) . . ?
C53 C54 S49 106.30(15) . . ?
C53 C54 C55 122.8(2) . . ?
C55 C54 S49 130.88(18) . . ?
C54 C55 H55 121.5 . . ?
C54 C55 C56 116.9(2) . . ?
C56 C55 H55 121.5 . . ?
C55 C56 H56 119.5 . . ?
C55 C56 C57 120.9(2) . . ?
C57 C56 H56 119.5 . . ?
C56 C57 H57 119.4 . . ?
C58 C57 C56 121.2(2) . . ?
C58 C57 H57 119.4 . . ?
C53 C58 C57 117.8(2) . . ?
C53 C58 H58 121.1 . . ?
C57 C58 H58 121.1 . . ?
O71 S61 N62 111.22(10) . . ?
O71 S61 C65 110.15(10) . . ?
O72 S61 O71 113.95(10) . . ?
O72 S61 N62 112.10(11) . . ?
O72 S61 C65 110.25(11) . . ?
N62 S61 C65 98.06(10) . . ?
C63 N62 S61 110.96(15) . . ?
O70 C63 N62 124.9(2) . . ?
O70 C63 C64 121.60(19) . . ?
N62 C63 C64 113.49(19) . . ?
C65 C64 C63 111.14(17) . . ?
C65 C64 C69 120.2(2) . . ?
C69 C64 C63 128.6(2) . . ?
C64 C65 S61 106.35(15) . . ?
C66 C65 S61 130.95(18) . . ?
C66 C65 C64 122.7(2) . . ?
C65 C66 H66 121.5 . . ?
C65 C66 C67 117.0(2) . . ?
C67 C66 H66 121.5 . . ?
C66 C67 H67 119.6 . . ?
C68 C67 C66 120.8(2) . . ?
C68 C67 H67 119.6 . . ?
C67 C68 H68 119.3 . . ?
C67 C68 C69 121.4(2) . . ?
C69 C68 H68 119.3 . . ?
C64 C69 C68 117.8(2) . . ?
C64 C69 H69 121.1 . . ?
C68 C69 H69 121.1 . . ?
C74 O73 C77 106.7(5) . . ?
C75 C74 O73 109.9(5) . . ?
C74 C75 C76 104.9(5) . . ?
C77 C76 C75 103.5(4) . . ?
O73 C77 C76 104.3(5) . . ?
H90A O90 H90B 111.0 . . ?
H93A O93 H93B 104.5 . . ?
H92A O92 H92B 111.0 . . ?
H91A O91 H91B 103.9 . . ?

loop_
_geom_bond_atom_site_label_1
_geom_bond_atom_site_label_2
_geom_bond_distance
_geom_bond_site_symmetry_2
_geom_bond_publ_flag
O12 H12 0.8400 . ?
O12 C11 1.417(2) . ?
O23 C20 1.367(2) . ?
O23 C24 1.437(3) . ?
N1 H1 0.9755 . ?
N1 C2 1.515(3) . ?
N1 C6 1.507(3) . ?
N1 C7 1.507(3) . ?
N16 C15 1.314(3) . ?
N16 C17 1.375(3) . ?
C2 H2 1.0000 . ?
C2 C3 1.544(3) . ?
C2 C11 1.534(3) . ?
C3 H3A 0.9900 . ?
C3 H3B 0.9900 . ?
C3 C4 1.534(3) . ?
C4 H4 1.0000 . ?
C4 C5 1.533(4) . ?
C4 C8 1.542(3) . ?
C5 H5A 0.9900 . ?
C5 H5B 0.9900 . ?
C5 C6 1.532(4) . ?
C6 H6A 0.9900 . ?
C6 H6B 0.9900 . ?
C7 H7A 0.9900 . ?
C7 H7B 0.9900 . ?
C7 C8 1.552(3) . ?
C8 H8 1.0000 . ?
C8 C9 1.510(3) . ?
C9 H9 0.9500 . ?
C9 C10 1.311(4) . ?
C10 H10A 0.9500 . ?
C10 H10B 0.9500 . ?
C11 H11 1.0000 . ?
C11 C13 1.524(3) . ?
C13 C14 1.379(3) . ?
C13 C18 1.437(3) . ?
C14 H14 0.9500 . ?
C14 C15 1.405(4) . ?
C15 H15 0.9500 . ?
C17 C18 1.419(3) . ?
C17 C22 1.422(3) . ?
C18 C19 1.426(3) . ?
C19 H19 0.9500 . ?
C19 C20 1.381(3) . ?
C20 C21 1.413(3) . ?
C21 H21 0.9500 . ?
C21 C22 1.368(3) . ?
C22 H22 0.9500 . ?
C24 H24A 0.9800 . ?
C24 H24B 0.9800 . ?
C24 H24C 0.9800 . ?
O36 H36 0.8396 . ?
O36 C35 1.414(2) . ?
O45 C44 1.361(2) . ?
O45 C46 1.433(3) . ?
N25 H25 0.9190 . ?
N25 C26 1.508(3) . ?
N25 C30 1.518(3) . ?
N25 C31 1.501(3) . ?
N40 C39 1.322(3) . ?
N40 C41 1.369(3) . ?
C26 H26A 0.9900 . ?
C26 H26B 0.9900 . ?
C26 C27 1.547(3) . ?
C27 H27 1.0000 . ?
C27 C28 1.546(3) . ?
C27 C33 1.511(3) . ?
C28 H28 1.0000 . ?
C28 C29 1.534(3) . ?
C28 C32 1.526(3) . ?
C29 H29A 0.9900 . ?
C29 H29B 0.9900 . ?
C29 C30 1.543(3) . ?
C30 H30 1.0000 . ?
C30 C35 1.535(3) . ?
C31 H31A 0.9900 . ?
C31 H31B 0.9900 . ?
C31 C32 1.536(4) . ?
C32 H32A 0.9900 . ?
C32 H32B 0.9900 . ?
C33 H33 0.9500 . ?
C33 C34 1.319(4) . ?
C34 H34A 0.9500 . ?
C34 H34B 0.9500 . ?
C35 H35 1.0000 . ?
C35 C37 1.526(3) . ?
C37 C38 1.381(3) . ?
C37 C42 1.426(3) . ?
C38 H38 0.9500 . ?
C38 C39 1.410(3) . ?
C39 H39 0.9500 . ?
C41 C42 1.422(3) . ?
C41 C48 1.423(3) . ?
C42 C43 1.431(3) . ?
C43 H43 0.9500 . ?
C43 C44 1.382(3) . ?
C44 C47 1.417(3) . ?
C46 H46A 0.9800 . ?
C46 H46B 0.9800 . ?
C46 H46C 0.9800 . ?
C47 H47 0.9500 . ?
C47 C48 1.366(3) . ?
C48 H48 0.9500 . ?
S49 O59 1.4551(16) . ?
S49 O60 1.4488(16) . ?
S49 N50 1.6040(19) . ?
S49 C54 1.767(2) . ?
O52 C51 1.238(3) . ?
N50 C51 1.357(3) . ?
C51 C53 1.507(3) . ?
C53 C54 1.381(3) . ?
C53 C58 1.389(3) . ?
C54 C55 1.386(3) . ?
C55 H55 0.9500 . ?
C55 C56 1.391(3) . ?
C56 H56 0.9500 . ?
C56 C57 1.397(4) . ?
C57 H57 0.9500 . ?
C57 C58 1.394(3) . ?
C58 H58 0.9500 . ?
S61 O71 1.4584(16) . ?
S61 O72 1.4468(17) . ?
S61 N62 1.6060(19) . ?
S61 C65 1.764(2) . ?
O70 C63 1.233(3) . ?
N62 C63 1.354(3) . ?
C63 C64 1.506(3) . ?
C64 C65 1.386(3) . ?
C64 C69 1.392(3) . ?
C65 C66 1.382(3) . ?
C66 H66 0.9500 . ?
C66 C67 1.399(4) . ?
C67 H67 0.9500 . ?
C67 C68 1.392(4) . ?
C68 H68 0.9500 . ?
C68 C69 1.392(3) . ?
C69 H69 0.9500 . ?
O73 C74 1.398(7) . ?
O73 C77 1.440(9) . ?
C74 C75 1.396(7) . ?
C75 C76 1.466(10) . ?
C76 C77 1.450(14) . ?
O90 H90A 0.8294 . ?
O90 H90B 0.86(2) . ?
O93 H93A 0.9599 . ?
O93 H93B 0.9971 . ?
O92 H92A 0.7377 . ?
O92 H92B 0.7589 . ?
O91 H91A 0.7118 . ?
O91 H91B 0.7692 . ?

loop_
_geom_torsion_atom_site_label_1
_geom_torsion_atom_site_label_2
_geom_torsion_atom_site_label_3
_geom_torsion_atom_site_label_4
_geom_torsion
_geom_torsion_site_symmetry_1
_geom_torsion_site_symmetry_2
_geom_torsion_site_symmetry_3
_geom_torsion_site_symmetry_4
_geom_torsion_publ_flag
O12 C11 C13 C14 -14.6(3) . . . . ?
O12 C11 C13 C18 164.6(2) . . . . ?
O23 C20 C21 C22 -179.15(19) . . . . ?
N1 C2 C3 C4 -11.6(2) . . . . ?
N1 C2 C11 O12 -75.6(2) . . . . ?
N1 C2 C11 C13 163.78(17) . . . . ?
N1 C7 C8 C4 -7.8(2) . . . . ?
N1 C7 C8 C9 116.5(2) . . . . ?
N16 C17 C18 C13 0.8(3) . . . . ?
N16 C17 C18 C19 -178.2(2) . . . . ?
N16 C17 C22 C21 178.9(2) . . . . ?
C2 N1 C6 C5 63.4(2) . . . . ?
C2 N1 C7 C8 -57.1(2) . . . . ?
C2 C3 C4 C5 66.3(2) . . . . ?
C2 C3 C4 C8 -52.9(3) . . . . ?
C2 C11 C13 C14 104.0(3) . . . . ?
C2 C11 C13 C18 -76.8(3) . . . . ?
C3 C2 C11 O12 47.5(2) . . . . ?
C3 C2 C11 C13 -73.1(2) . . . . ?
C3 C4 C5 C6 -56.0(3) . . . . ?
C3 C4 C8 C7 64.1(2) . . . . ?
C3 C4 C8 C9 -59.5(3) . . . . ?
C4 C5 C6 N1 -6.1(3) . . . . ?
C4 C8 C9 C10 -106.6(4) . . . . ?
C5 C4 C8 C7 -55.0(2) . . . . ?
C5 C4 C8 C9 -178.7(2) . . . . ?
C6 N1 C2 C3 -52.9(2) . . . . ?
C6 N1 C2 C11 73.4(2) . . . . ?
C6 N1 C7 C8 67.0(2) . . . . ?
C7 N1 C2 C3 68.8(2) . . . . ?
C7 N1 C2 C11 -164.86(17) . . . . ?
C7 N1 C6 C5 -58.3(2) . . . . ?
C7 C8 C9 C10 131.9(3) . . . . ?
C8 C4 C5 C6 64.1(3) . . . . ?
C11 C2 C3 C4 -136.6(2) . . . . ?
C11 C13 C14 C15 178.1(3) . . . . ?
C11 C13 C18 C17 -179.0(2) . . . . ?
C11 C13 C18 C19 0.0(3) . . . . ?
C13 C14 C15 N16 1.1(5) . . . . ?
C13 C18 C19 C20 -179.7(2) . . . . ?
C14 C13 C18 C17 0.2(3) . . . . ?
C14 C13 C18 C19 179.2(2) . . . . ?
C15 N16 C17 C18 -0.9(4) . . . . ?
C15 N16 C17 C22 -179.9(3) . . . . ?
C17 N16 C15 C14 -0.1(5) . . . . ?
C17 C18 C19 C20 -0.8(3) . . . . ?
C18 C13 C14 C15 -1.1(4) . . . . ?
C18 C17 C22 C21 -0.1(3) . . . . ?
C18 C19 C20 O23 179.80(19) . . . . ?
C18 C19 C20 C21 0.1(3) . . . . ?
C19 C20 C21 C22 0.6(3) . . . . ?
C20 C21 C22 C17 -0.6(3) . . . . ?
C22 C17 C18 C13 179.8(2) . . . . ?
C22 C17 C18 C19 0.8(3) . . . . ?
C24 O23 C20 C19 -6.2(3) . . . . ?
C24 O23 C20 C21 173.55(18) . . . . ?
O36 C35 C37 C38 -17.3(3) . . . . ?
O36 C35 C37 C42 161.43(18) . . . . ?
O45 C44 C47 C48 179.51(19) . . . . ?
N25 C26 C27 C28 -5.8(2) . . . . ?
N25 C26 C27 C33 117.5(2) . . . . ?
N25 C30 C35 O36 -76.08(19) . . . . ?
N25 C30 C35 C37 161.90(15) . . . . ?
N25 C31 C32 C28 -4.1(3) . . . . ?
N40 C41 C42 C37 0.0(3) . . . . ?
N40 C41 C42 C43 -178.7(2) . . . . ?
N40 C41 C48 C47 178.8(2) . . . . ?
C26 N25 C30 C29 67.5(2) . . . . ?
C26 N25 C30 C35 -166.23(16) . . . . ?
C26 N25 C31 C32 -59.5(2) . . . . ?
C26 C27 C28 C29 63.2(2) . . . . ?
C26 C27 C28 C32 -56.5(2) . . . . ?
C26 C27 C33 C34 140.7(3) . . . . ?
C27 C28 C29 C30 -54.6(2) . . . . ?
C27 C28 C32 C31 63.2(2) . . . . ?
C28 C27 C33 C34 -98.4(3) . . . . ?
C28 C29 C30 N25 -9.3(2) . . . . ?
C28 C29 C30 C35 -133.90(18) . . . . ?
C29 C28 C32 C31 -57.1(2) . . . . ?
C29 C30 C35 O36 46.7(2) . . . . ?
C29 C30 C35 C37 -75.4(2) . . . . ?
C30 N25 C26 C27 -58.6(2) . . . . ?
C30 N25 C31 C32 62.4(2) . . . . ?
C30 C35 C37 C38 102.5(2) . . . . ?
C30 C35 C37 C42 -78.8(2) . . . . ?
C31 N25 C26 C27 65.9(2) . . . . ?
C31 N25 C30 C29 -54.4(2) . . . . ?
C31 N25 C30 C35 71.8(2) . . . . ?
C32 C28 C29 C30 65.0(2) . . . . ?
C33 C27 C28 C29 -60.6(2) . . . . ?
C33 C27 C28 C32 179.71(19) . . . . ?
C35 C37 C38 C39 178.2(2) . . . . ?
C35 C37 C42 C41 -178.08(19) . . . . ?
C35 C37 C42 C43 0.5(3) . . . . ?
C37 C38 C39 N40 -0.3(4) . . . . ?
C37 C42 C43 C44 -178.97(19) . . . . ?
C38 C37 C42 C41 0.7(3) . . . . ?
C38 C37 C42 C43 179.2(2) . . . . ?
C39 N40 C41 C42 -0.7(4) . . . . ?
C39 N40 C41 C48 -179.2(2) . . . . ?
C41 N40 C39 C38 0.9(4) . . . . ?
C41 C42 C43 C44 -0.4(3) . . . . ?
C42 C37 C38 C39 -0.5(3) . . . . ?
C42 C41 C48 C47 0.3(3) . . . . ?
C42 C43 C44 O45 -179.49(19) . . . . ?
C42 C43 C44 C47 1.0(3) . . . . ?
C43 C44 C47 C48 -1.0(3) . . . . ?
C44 C47 C48 C41 0.3(3) . . . . ?
C46 O45 C44 C43 -0.1(3) . . . . ?
C46 O45 C44 C47 179.39(18) . . . . ?
C48 C41 C42 C37 178.41(19) . . . . ?
C48 C41 C42 C43 -0.2(3) . . . . ?
S49 N50 C51 O52 -179.7(2) . . . . ?
S49 N50 C51 C53 0.1(3) . . . . ?
S49 C54 C55 C56 -178.6(2) . . . . ?
O52 C51 C53 C54 -179.6(2) . . . . ?
O52 C51 C53 C58 -0.1(4) . . . . ?
O59 S49 N50 C51 -116.09(17) . . . . ?
O59 S49 C54 C53 116.84(17) . . . . ?
O59 S49 C54 C55 -64.7(3) . . . . ?
O60 S49 N50 C51 115.36(17) . . . . ?
O60 S49 C54 C53 -116.32(17) . . . . ?
O60 S49 C54 C55 62.2(3) . . . . ?
N50 S49 C54 C53 0.83(18) . . . . ?
N50 S49 C54 C55 179.3(2) . . . . ?
N50 C51 C53 C54 0.5(3) . . . . ?
N50 C51 C53 C58 -180.0(3) . . . . ?
C51 C53 C54 S49 -0.8(2) . . . . ?
C51 C53 C54 C55 -179.5(2) . . . . ?
C51 C53 C58 C57 179.5(3) . . . . ?
C53 C54 C55 C56 -0.3(4) . . . . ?
C54 S49 N50 C51 -0.54(18) . . . . ?
C54 C53 C58 C57 -1.1(4) . . . . ?
C54 C55 C56 C57 -0.2(5) . . . . ?
C55 C56 C57 C58 0.0(5) . . . . ?
C56 C57 C58 C53 0.6(5) . . . . ?
C58 C53 C54 S49 179.6(2) . . . . ?
C58 C53 C54 C55 1.0(4) . . . . ?
S61 N62 C63 O70 -178.9(2) . . . . ?
S61 N62 C63 C64 0.4(2) . . . . ?
S61 C65 C66 C67 -177.9(2) . . . . ?
O70 C63 C64 C65 179.4(2) . . . . ?
O70 C63 C64 C69 0.0(4) . . . . ?
O71 S61 N62 C63 -115.95(17) . . . . ?
O71 S61 C65 C64 116.82(16) . . . . ?
O71 S61 C65 C66 -65.2(3) . . . . ?
O72 S61 N62 C63 115.18(17) . . . . ?
O72 S61 C65 C64 -116.58(17) . . . . ?
O72 S61 C65 C66 61.4(3) . . . . ?
N62 S61 C65 C64 0.63(17) . . . . ?
N62 S61 C65 C66 178.6(3) . . . . ?
N62 C63 C64 C65 0.1(3) . . . . ?
N62 C63 C64 C69 -179.3(2) . . . . ?
C63 C64 C65 S61 -0.5(2) . . . . ?
C63 C64 C65 C66 -178.7(2) . . . . ?
C63 C64 C69 C68 178.5(2) . . . . ?
C64 C65 C66 C67 -0.2(4) . . . . ?
C65 S61 N62 C63 -0.59(18) . . . . ?
C65 C64 C69 C68 -0.9(4) . . . . ?
C65 C66 C67 C68 -0.3(5) . . . . ?
C66 C67 C68 C69 0.1(5) . . . . ?
C67 C68 C69 C64 0.4(4) . . . . ?
C69 C64 C65 S61 178.98(19) . . . . ?
C69 C64 C65 C66 0.8(4) . . . . ?
O73 C74 C75 C76 16.0(8) . . . . ?
C74 O73 C77 C76 -23.1(11) . . . . ?
C74 C75 C76 C77 -29.7(10) . . . . ?
C75 C76 C77 O73 32.3(11) . . . . ?
C77 O73 C74 C75 4.4(8) . . . . ?

loop_
_twin_individual_id
_twin_individual_mass_fraction_refined
1 1.02(5)
2 -0.02(5)
